data_4020408
loop_
_publ_author_name
'Alan R. Katritzky'
'Rachel M. Witek'
'Valerie Rodr\'iguez Garc\'ia'
'Prabhu P. Mohapatra'
'James W. Rogers'
'Janet Cusido'
'Ashraf A. A. Abdel-Fattah'
'Peter J. Steel'

_publ_section_title
;
 Benzotriazole-Assisted Thioacylation
;
_journal_name_full 'Journal of Organic Chemistry'
_journal_page_first 7866
_journal_page_last 7881
_journal_paper_doi 10.1021/jo050670t
_journal_volume 70
_journal_year 2005
_chemical_formula_moiety 'C16 H16 N6 S2'
_chemical_formula_sum 'C16 H16 N6 S2'
_chemical_formula_weight 356.47
_chemical_name_common 15d
_space_group_IT_number 2
_symmetry_cell_setting triclinic
_symmetry_space_group_name_Hall '-P 1'
_symmetry_space_group_name_H-M 'P -1'
_cell_angle_alpha 99.580(3)
_cell_angle_beta 107.887(3)
_cell_angle_gamma 115.446(2)
_cell_formula_units_Z 2
_cell_length_a 9.8636(15)
_cell_length_b 10.2583(16)
_cell_length_c 10.4084(16)
_cell_measurement_temperature 113(2)
_cell_volume 848.7(2)
_diffrn_ambient_temperature 113(2)
_exptl_crystal_density_diffrn 1.395
_cod_depositor_comments
;
The following automatic conversions were performed:
'_symmetry_cell_setting' value 'Triclinic' changed to 'triclinic'
according to '/home/saulius/struct/CIF-dictionaries/cif_core.dic'
dictionary named 'cif_core.dic' version 2.4.1 from 2010-06-29.

Automatic conversion script
Id: cif_fix_enum 1527 2010-12-29 10:47:43Z saulius 
;
_cod_database_code 4020408

loop_
_symmetry_equiv_pos_as_xyz
'x, y, z'
'-x, -y, -z'

loop_
_atom_site_label
_atom_site_type_symbol
_atom_site_fract_x
_atom_site_fract_y
_atom_site_fract_z
_atom_site_U_iso_or_equiv
_atom_site_adp_type
_atom_site_occupancy
_atom_site_symmetry_multiplicity
_atom_site_calc_flag
_atom_site_refinement_flags
_atom_site_disorder_assembly
_atom_site_disorder_group
S1 S 0.31437(5) 0.37285(5) 0.81488(5) 0.02588(14) Uani 1 1 d . . .
S2 S 0.41631(6) 0.32088(5) 0.68612(5) 0.02960(14) Uani 1 1 d . . .
N1 N -0.00466(17) 0.22807(16) 0.59772(15) 0.0213(3) Uani 1 1 d . . .
N2 N -0.05520(19) 0.13696(16) 0.46015(15) 0.0256(3) Uani 1 1 d . . .
N3 N -0.14990(18) 0.16883(16) 0.36996(15) 0.0269(3) Uani 1 1 d . . .
N4 N 0.02731(18) 0.18425(16) 0.82030(15) 0.0235(3) Uani 1 1 d . . .
N5 N 0.0793(2) 0.30677(17) 0.93819(16) 0.0290(3) Uani 1 1 d . . .
N6 N -0.0026(2) 0.25662(19) 1.01276(16) 0.0319(4) Uani 1 1 d . . .
C1 C 0.0984(2) 0.20846(19) 0.71758(18) 0.0221(4) Uani 1 1 d . . .
H1A H 0.1020 0.1146 0.6788 0.026 Uiso 1 1 calc R . .
C2 C 0.4817(2) 0.1958(2) 0.7610(2) 0.0273(4) Uani 1 1 d . . .
H2A H 0.3876 0.1166 0.7736 0.033 Uiso 1 1 calc R . .
C3 C 0.5154(3) 0.1145(2) 0.6487(2) 0.0401(5) Uani 1 1 d . . .
H3A H 0.5491 0.0452 0.6832 0.060 Uiso 1 1 calc R . .
H3B H 0.6042 0.1912 0.6323 0.060 Uiso 1 1 calc R . .
H3C H 0.4144 0.0549 0.5583 0.060 Uiso 1 1 calc R . .
C4 C 0.6309(3) 0.2871(2) 0.9063(2) 0.0391(5) Uani 1 1 d . . .
H4A H 0.6616 0.2174 0.9435 0.059 Uiso 1 1 calc R . .
H4B H 0.6030 0.3380 0.9738 0.059 Uiso 1 1 calc R . .
H4C H 0.7242 0.3649 0.8954 0.059 Uiso 1 1 calc R . .
C5 C -0.0707(2) 0.32234(18) 0.59465(18) 0.0199(3) Uani 1 1 d . . .
C6 C -0.1648(2) 0.28151(19) 0.44688(18) 0.0226(4) Uani 1 1 d . . .
C7 C -0.2558(2) 0.3513(2) 0.3990(2) 0.0299(4) Uani 1 1 d . . .
H7A H -0.3204 0.3242 0.2995 0.036 Uiso 1 1 calc R . .
C8 C -0.2474(2) 0.4609(2) 0.5023(2) 0.0311(4) Uani 1 1 d . . .
H8A H -0.3088 0.5094 0.4734 0.037 Uiso 1 1 calc R . .
C9 C -0.1499(2) 0.5032(2) 0.6505(2) 0.0285(4) Uani 1 1 d . . .
H9A H -0.1469 0.5804 0.7180 0.034 Uiso 1 1 calc R . .
C10 C -0.0590(2) 0.43638(19) 0.70028(19) 0.0243(4) Uani 1 1 d . . .
H10A H 0.0073 0.4657 0.7998 0.029 Uiso 1 1 calc R . .
C11 C -0.0930(2) 0.0512(2) 0.82037(18) 0.0232(4) Uani 1 1 d . . .
C12 C -0.1101(2) 0.0994(2) 0.94532(19) 0.0275(4) Uani 1 1 d . . .
C13 C -0.2213(2) -0.0071(3) 0.9853(2) 0.0354(5) Uani 1 1 d . . .
H13A H -0.2340 0.0239 1.0700 0.043 Uiso 1 1 calc R . .
C14 C -0.3112(2) -0.1586(3) 0.8959(2) 0.0380(5) Uani 1 1 d . . .
H14A H -0.3872 -0.2338 0.9199 0.046 Uiso 1 1 calc R . .
C15 C -0.2936(2) -0.2054(2) 0.7692(2) 0.0363(5) Uani 1 1 d . . .
H15A H -0.3587 -0.3111 0.7104 0.044 Uiso 1 1 calc R . .
C16 C -0.1851(2) -0.1026(2) 0.7284(2) 0.0287(4) Uani 1 1 d . . .
H16A H -0.1734 -0.1341 0.6433 0.034 Uiso 1 1 calc R . .

loop_
_atom_site_aniso_label
_atom_site_aniso_U_11
_atom_site_aniso_U_22
_atom_site_aniso_U_33
_atom_site_aniso_U_23
_atom_site_aniso_U_13
_atom_site_aniso_U_12
S1 0.0229(2) 0.0238(2) 0.0272(2) 0.00357(18) 0.00810(18) 0.01263(19)
S2 0.0287(3) 0.0337(3) 0.0315(3) 0.0133(2) 0.0167(2) 0.0168(2)
N1 0.0228(7) 0.0223(7) 0.0185(7) 0.0042(6) 0.0090(6) 0.0121(6)
N2 0.0299(8) 0.0228(7) 0.0201(7) 0.0029(6) 0.0108(6) 0.0119(7)
N3 0.0280(8) 0.0246(8) 0.0206(7) 0.0040(6) 0.0081(6) 0.0103(7)
N4 0.0281(8) 0.0242(7) 0.0198(7) 0.0062(6) 0.0107(6) 0.0147(6)
N5 0.0368(9) 0.0292(8) 0.0221(8) 0.0058(6) 0.0118(7) 0.0194(7)
N6 0.0397(9) 0.0402(9) 0.0228(8) 0.0096(7) 0.0143(7) 0.0259(8)
C1 0.0233(8) 0.0217(8) 0.0217(8) 0.0062(7) 0.0096(7) 0.0125(7)
C2 0.0244(9) 0.0233(8) 0.0334(10) 0.0054(7) 0.0138(8) 0.0122(7)
C3 0.0398(12) 0.0322(10) 0.0480(13) 0.0035(9) 0.0257(10) 0.0171(9)
C4 0.0350(11) 0.0372(11) 0.0395(11) 0.0038(9) 0.0081(9) 0.0228(9)
C5 0.0182(8) 0.0203(8) 0.0205(8) 0.0069(6) 0.0095(7) 0.0086(7)
C6 0.0191(8) 0.0223(8) 0.0208(8) 0.0059(7) 0.0081(7) 0.0069(7)
C7 0.0246(9) 0.0338(10) 0.0264(9) 0.0115(8) 0.0068(8) 0.0134(8)
C8 0.0302(10) 0.0337(10) 0.0374(10) 0.0175(8) 0.0143(8) 0.0210(9)
C9 0.0330(10) 0.0278(9) 0.0319(10) 0.0096(8) 0.0181(8) 0.0185(8)
C10 0.0252(9) 0.0258(9) 0.0213(8) 0.0066(7) 0.0102(7) 0.0129(8)
C11 0.0209(8) 0.0300(9) 0.0234(9) 0.0121(7) 0.0087(7) 0.0162(8)
C12 0.0285(9) 0.0385(10) 0.0239(9) 0.0126(8) 0.0112(7) 0.0232(9)
C13 0.0333(10) 0.0566(13) 0.0327(10) 0.0248(10) 0.0189(9) 0.0296(10)
C14 0.0250(10) 0.0504(12) 0.0445(12) 0.0279(10) 0.0169(9) 0.0186(9)
C15 0.0240(9) 0.0342(10) 0.0412(11) 0.0133(9) 0.0084(8) 0.0109(8)
C16 0.0245(9) 0.0319(9) 0.0276(9) 0.0082(8) 0.0094(8) 0.0147(8)

loop_
_geom_bond_atom_site_label_1
_geom_bond_atom_site_label_2
_geom_bond_distance
_geom_bond_site_symmetry_2
_geom_bond_publ_flag
S1 C1 1.8512(17) . ?
S1 S2 2.0352(6) . ?
S2 C2 1.8454(19) . ?
N1 N2 1.3741(19) . ?
N1 C5 1.378(2) . ?
N1 C1 1.453(2) . ?
N2 N3 1.299(2) . ?
N3 C6 1.382(2) . ?
N4 C11 1.372(2) . ?
N4 N5 1.376(2) . ?
N4 C1 1.448(2) . ?
N5 N6 1.296(2) . ?
N6 C12 1.383(3) . ?
C1 H1A 1.0000 . ?
C2 C4 1.519(3) . ?
C2 C3 1.525(2) . ?
C2 H2A 1.0000 . ?
C3 H3A 0.9800 . ?
C3 H3B 0.9800 . ?
C3 H3C 0.9800 . ?
C4 H4A 0.9800 . ?
C4 H4B 0.9800 . ?
C4 H4C 0.9800 . ?
C5 C10 1.403(2) . ?
C5 C6 1.406(2) . ?
C6 C7 1.401(2) . ?
C7 C8 1.375(3) . ?
C7 H7A 0.9500 . ?
C8 C9 1.414(3) . ?
C8 H8A 0.9500 . ?
C9 C10 1.380(2) . ?
C9 H9A 0.9500 . ?
C10 H10A 0.9500 . ?
C11 C12 1.399(2) . ?
C11 C16 1.401(2) . ?
C12 C13 1.405(3) . ?
C13 C14 1.377(3) . ?
C13 H13A 0.9500 . ?
C14 C15 1.414(3) . ?
C14 H14A 0.9500 . ?
C15 C16 1.377(3) . ?
C15 H15A 0.9500 . ?
C16 H16A 0.9500 . ?

loop_
_cod_related_entry_id
_cod_related_entry_database
_cod_related_entry_code
1 ChemSpider 9777625
